data_2104358
loop_
_publ_author_name
'Friese, Karen'
'Kanke, Yasushi'
'Grzechnik, Andrzej'

_publ_section_title
;
 Characterization of the pressure-induced second-order phase transition
 in the mixed-valence vanadate BaV~6~O~11~
;
_journal_coeditor_code EB5003
_journal_issue 3
_journal_name_full 'Acta Crystallographica Section B'
_journal_page_first 326
_journal_page_last 333
_journal_paper_doi 10.1107/S010876810901444X
_journal_volume 65
_journal_year 2009
_chemical_formula_sum 'Ba O11 V6'
_chemical_formula_weight 619
_chemical_name_common Bariumvandadate
_chemical_name_systematic ' ?'
_space_group_IT_number 194
_symmetry_cell_setting hexagonal
_symmetry_space_group_name_Hall '-P 6c 2c'
_symmetry_space_group_name_H-M 'P 63/m m c'
_cell_angle_alpha 90
_cell_angle_beta 90
_cell_angle_gamma 120
_cell_formula_units_Z 2
_cell_length_a 5.785(3)
_cell_length_b 5.785(3)
_cell_length_c 13.266(4)
_cell_measurement_reflns_used 722
_cell_measurement_temperature 293
_cell_measurement_theta_max 28.5
_cell_measurement_theta_min 3.07
_cell_volume 384.5(3)
_computing_cell_refinement X-Area
_computing_data_collection X-Area
_computing_data_reduction 'Jana2006, Absorb V6.1'
_computing_publication_material 'Jana2006 (Petricek, Dusek & Palatinus, 2006)'
_computing_structure_refinement 'Jana2006 (Petricek, Dusek & Palatinus, 2006)'
_diffrn_ambient_temperature 293
_diffrn_measured_fraction_theta_full 0.79
_diffrn_measurement_device_type IPDS-2T
_diffrn_measurement_method \omega-scans
_diffrn_radiation_source 'X-ray tube'
_diffrn_radiation_type 'Mo K\a'
_diffrn_radiation_wavelength 0.71073
_diffrn_reflns_av_R_equivalents 0.0649
_diffrn_reflns_av_sigmaI/netI 0.1123
_diffrn_reflns_limit_h_max 6
_diffrn_reflns_limit_h_min -7
_diffrn_reflns_limit_k_max 6
_diffrn_reflns_limit_k_min -6
_diffrn_reflns_limit_l_max 17
_diffrn_reflns_limit_l_min -16
_diffrn_reflns_number 1189
_diffrn_reflns_reduction_process Jana2006
_diffrn_reflns_theta_full 26.4
_diffrn_reflns_theta_max 28.5
_diffrn_reflns_theta_min 3.07
_exptl_absorpt_coefficient_mu 12.072
_exptl_absorpt_correction_T_max 0.2182
_exptl_absorpt_correction_T_min 0.1722
_exptl_absorpt_correction_type numerical
_exptl_absorpt_process_details Jana2006
_exptl_crystal_colour black
_exptl_crystal_density_diffrn 5.345(4)
_exptl_crystal_description prismatic
_exptl_crystal_F_000 564
_exptl_crystal_size_max 0.1
_exptl_crystal_size_mid 0.08
_exptl_crystal_size_min 0.06
_refine_diff_density_max 2.05
_refine_diff_density_min -2.78
_refine_ls_extinction_coef 0
_refine_ls_extinction_method 'B-C type 1 Gaussian isotropic (Becker & Coppens, 1974)'
_refine_ls_goodness_of_fit_ref 1.02
_refine_ls_number_constraints 0
_refine_ls_number_parameters 13
_refine_ls_number_reflns 164
_refine_ls_number_restraints 0
_refine_ls_R_factor_all 0.0984
_refine_ls_R_factor_gt 0.0321
_refine_ls_shift/su_max 0.0006
_refine_ls_shift/su_mean 0.0002
_refine_ls_structure_factor_coef F
_refine_ls_weighting_details w=1/(\s^2^(F)+0.0001F^2^)
_refine_ls_weighting_scheme sigma
_refine_ls_wR_factor_gt 0.0246
_refine_ls_wR_factor_ref 0.0319
_reflns_number_gt 84
_reflns_number_total 164
_reflns_threshold_expression I>3\s(I)
_cod_data_source_file eb5003.cif
_cod_data_source_block II
_cod_original_sg_symbol_Hall '-P 6c;-2c'
_cod_original_formula_sum 'Ba1 O11 V6'
_cod_database_code 2104358

loop_
_symmetry_equiv_pos_site_id
_symmetry_equiv_pos_as_xyz
1 x,y,z
2 -y,x-y,z
3 -x+y,-x,z
4 -x,-y,z+1/2
5 y,-x+y,z+1/2
6 x-y,x,z+1/2
7 y,x,-z
8 x-y,-y,-z
9 -x,-x+y,-z
10 -y,-x,-z+1/2
11 -x+y,y,-z+1/2
12 x,x-y,-z+1/2
13 -x,-y,-z
14 y,-x+y,-z
15 x-y,x,-z
16 x,y,-z+1/2
17 -y,x-y,-z+1/2
18 -x+y,-x,-z+1/2
19 -y,-x,z
20 -x+y,y,z
21 x,x-y,z
22 y,x,z+1/2
23 x-y,-y,z+1/2
24 -x,-x+y,z+1/2

loop_
_atom_site_type_symbol
_atom_site_label
_atom_site_fract_x
_atom_site_fract_y
_atom_site_fract_z
_atom_site_U_iso_or_equiv
_atom_site_adp_type
_atom_site_calc_flag
_atom_site_refinement_flags
_atom_site_occupancy
_atom_site_disorder_assembly
_atom_site_disorder_group
Ba Ba 0.333333 0.666667 0.25 0.0061(6) Uiso d . 1 . .
V V1 0.5 0 0 0.0083(7) Uiso d . 1 . .
V V2 0 0 0.3544(2) 0.0086(9) Uiso d . 1 . .
V V3 0.333333 0.666667 0.75 0.0139(16) Uiso d . 1 . .
O O1 0.1728(14) 0.346(3) 0.4216(5) 0.0102(19) Uiso d . 1 . .
O O2 0.1472(18) 0.294(4) 0.75 0.011(3) Uiso d . 1 . .
O O3 0.333333 0.666667 0.9102(8) 0.005(3) Uiso d . 1 . .

loop_
_atom_site_aniso_label
_atom_site_aniso_U_11
_atom_site_aniso_U_22
_atom_site_aniso_U_33
_atom_site_aniso_U_12
_atom_site_aniso_U_13
_atom_site_aniso_U_23
_atom_site_aniso_type_symbol
? ? ? ? ? ? ? ?

loop_
_atom_type_symbol
_atom_type_scat_dispersion_real
_atom_type_scat_dispersion_imag
_atom_type_scat_source
Ba -0.324 2.282 'International Tables Vol C tables 4.2.6.8 and 6.1.1.1'
V 0.301 0.529 'International Tables Vol C tables 4.2.6.8 and 6.1.1.1'
O 0.011 0.006 'International Tables Vol C tables 4.2.6.8 and 6.1.1.1'

loop_
_geom_angle_atom_site_label_1
_geom_angle_atom_site_label_2
_geom_angle_atom_site_label_3
_geom_angle_site_symmetry_1
_geom_angle_site_symmetry_2
_geom_angle_site_symmetry_3
_geom_angle
_geom_angle_publ_flag
O1 V1 O1 5_554 . 6_654 91.7(6) yes
O1 V1 O1 5_554 . 10_655 180 yes
O1 V1 O1 5_554 . 12_555 88.3(6) yes
O1 V1 O3 5_554 . 1_544 93.0(4) yes
O1 V1 O3 5_554 . 7_556 87.0(4) yes
O1 V1 O1 6_654 . 10_655 88.3(6) yes
O1 V1 O1 6_654 . 12_555 180 yes
O1 V1 O3 6_654 . 1_544 93.0(3) yes
O1 V1 O3 6_654 . 7_556 87.0(3) yes
O1 V1 O1 10_655 . 12_555 91.7(6) yes
O1 V1 O3 10_655 . 1_544 87.0(3) yes
O1 V1 O3 10_655 . 7_556 93.0(3) yes
O1 V1 O3 12_555 . 1_544 87.0(4) yes
O1 V1 O3 12_555 . 7_556 93.0(4) yes
O3 V1 O3 1_544 . 7_556 180 yes
O1 V2 O1 . . 2_555 100.7(5) yes
O1 V2 O1 . . 3_555 100.7(4) yes
O1 V2 O2 . . 4_554 164.1(4) yes
O1 V2 O2 . . 5_554 89.4(5) yes
O1 V2 O2 . . 6_554 89.4(4) yes
O1 V2 O1 2_555 . 3_555 100.7(6) yes
O1 V2 O2 2_555 . 4_554 89.4(4) yes
O1 V2 O2 2_555 . 5_554 164.1(4) yes
O1 V2 O2 2_555 . 6_554 89.4(7) yes
O1 V2 O2 3_555 . 4_554 89.4(5) yes
O1 V2 O2 3_555 . 5_554 89.4(8) yes
O1 V2 O2 3_555 . 6_554 164.1(5) yes
O2 V2 O2 4_554 . 5_554 78.3(5) yes
O2 V2 O2 4_554 . 6_554 78.3(6) yes
O2 V2 O2 5_554 . 6_554 78.3(8) yes
O2 V3 O2 . . 2_665 120.0(9) yes
O2 V3 O2 . . 3_565 120.0(6) yes
O2 V3 O3 . . . 90 yes
O2 V3 O3 . . 10_666 90 yes
O2 V3 O2 2_665 . 3_565 120.0(9) yes
O2 V3 O3 2_665 . . 90 yes
O2 V3 O3 2_665 . 10_666 90 yes
O2 V3 O3 3_565 . . 90 yes
O2 V3 O3 3_565 . 10_666 90 yes
O3 V3 O3 . . 10_666 180 yes
V1 O1 V1 5_565 . 6_555 96.3(4) yes
V1 O1 V2 5_565 . . 126.8(4) yes
V1 O1 V2 6_555 . . 126.8(8) yes
V2 O2 V2 4_555 . 7_556 86.4(7) yes
V2 O2 V3 4_555 . . 136.8(4) yes
V2 O2 V3 7_556 . . 136.8(4) yes
V1 O3 V1 1_566 . 2_556 89.7(4) yes
V1 O3 V1 1_566 . 3_666 89.7(4) yes
V1 O3 V3 1_566 . . 125.5(2) yes
V1 O3 V1 2_556 . 3_666 89.7(4) yes
V1 O3 V3 2_556 . . 125.5(2) yes
V1 O3 V3 3_666 . . 125.5(2) yes

loop_
_geom_bond_atom_site_label_1
_geom_bond_atom_site_label_2
_geom_bond_site_symmetry_1
_geom_bond_site_symmetry_2
_geom_bond_distance
_geom_bond_publ_flag
Ba V3 . 4_564 3.340(5) yes
Ba V3 . 4_664 3.3400(17) yes
Ba V3 . 4_674 3.340(5) yes
Ba O1 . . 2.787(10) yes
Ba O1 . 2_665 2.787(10) yes
Ba O1 . 3_565 2.787(11) yes
Ba O1 . 10_665 2.787(10) yes
Ba O1 . 11_555 2.787(10) yes
Ba O1 . 12_565 2.787(11) yes
Ba O2 . 4_564 2.899(16) yes
Ba O2 . 4_664 2.899(14) yes
Ba O2 . 5_554 2.90(2) yes
Ba O2 . 5_564 2.90(3) yes
Ba O2 . 6_554 2.899(12) yes
Ba O2 . 6_664 2.899(14) yes
V1 V1 . 2_545 2.892(5) yes
V1 V1 . 2_655 2.892(5) yes
V1 V1 . 3_655 2.892(3) yes
V1 V1 . 3_665 2.892(3) yes
V1 V2 . 4_554 3.478(3) yes
V1 V2 . 4_654 3.478(3) yes
V1 V2 . 10_555 3.478(3) yes
V1 V2 . 10_655 3.478(3) yes
V1 O1 . 4_664 3.439(14) yes
V1 O1 . 5_554 1.942(18) yes
V1 O1 . 6_654 1.942(14) yes
V1 O1 . 10_655 1.942(14) yes
V1 O1 . 11_545 3.439(14) yes
V1 O1 . 12_555 1.942(7) yes
V1 O3 . 1_544 2.051(7) yes
V1 O3 . 7_556 2.051(7) yes
V2 V2 . 10_555 2.769(5) yes
V2 O1 . . 1.948(13) yes
V2 O1 . 2_555 1.948(13) yes
V2 O1 . 3_555 1.948(16) yes
V2 O1 . 7_556 3.440(9) yes
V2 O1 . 8_556 3.440(9) yes
V2 O1 . 9_556 3.440(11) yes
V2 O2 . 4_554 2.023(13) yes
V2 O2 . 5_554 2.023(13) yes
V2 O2 . 6_554 2.023(16) yes
V2 O3 . 4_554 3.421(5) yes
V2 O3 . 4_564 3.421(3) yes
V2 O3 . 4_664 3.421(5) yes
V3 O2 . . 1.865(18) yes
V3 O2 . 2_665 1.865(18) yes
V3 O2 . 3_565 1.87(2) yes
V3 O3 . . 2.125(11) yes
V3 O3 . 10_666 2.125(11) yes
O1 O1 . 2_555 2.999(16) yes
O1 O1 . 2_665 2.786(16) yes
O1 O1 . 3_555 3.00(2) yes
O1 O1 . 3_565 2.79(2) yes
O1 O1 . 7_556 2.706(16) yes
O1 O1 . 9_556 2.706(9) yes
O1 O2 . 5_554 2.793(19) yes
O1 O2 . 6_554 2.793(12) yes
O1 O3 . 4_564 2.897(12) yes
O1 O3 . 4_664 2.897(12) yes
O1 O3 . 10_666 2.750(13) yes
O2 O2 . 2_555 2.55(2) yes
O2 O2 . 2_665 3.23(2) yes
O2 O2 . 3_555 2.55(3) yes
O2 O2 . 3_565 3.23(3) yes
O2 O3 . . 2.828(14) yes
O2 O3 . 10_666 2.828(14) yes
